data_4082693
loop_
_publ_author_name
'Teo, Jing Wei'
'Sridevi, Venugopal Shanmugham'
'Leong, Weng Kee'

_publ_section_title
;
 N-Metallacycles from [Cp*MX2]2and Alkynylpyridines: Synthesis, Reaction
 Pathway, and Aromaticity
;
_journal_issue 5
_journal_name_full Organometallics
_journal_page_first 1174
_journal_paper_doi 10.1021/om401154c
_journal_volume 33
_journal_year 2014
_chemical_formula_sum 'C17 H20 Cl2 Ir N'
_chemical_formula_weight 501.44
_chemical_name_systematic
; 
 ? 
;
_space_group_IT_number 2
_symmetry_cell_setting triclinic
_symmetry_space_group_name_Hall '-P 1'
_symmetry_space_group_name_H-M 'P -1'
_atom_sites_solution_hydrogens geom
_atom_sites_solution_primary direct
_atom_sites_solution_secondary difmap
_audit_creation_method SHELXL-97
_cell_angle_alpha 77.71(3)
_cell_angle_beta 74.99(3)
_cell_angle_gamma 64.67(3)
_cell_formula_units_Z 2
_cell_length_a 8.1568(16)
_cell_length_b 8.2765(17)
_cell_length_c 14.305(3)
_cell_measurement_reflns_used 4312
_cell_measurement_temperature 223(2)
_cell_measurement_theta_max 28.89
_cell_measurement_theta_min 2.70
_cell_volume 837.3(4)
_computing_cell_refinement 'Bruker XSCANS'
_computing_data_collection 'Bruker XSCANS'
_computing_data_reduction 'Bruker SHELXTL'
_computing_molecular_graphics 'Bruker SHELXTL'
_computing_publication_material 'Bruker SHELXTL'
_computing_structure_refinement 'SHELXL-97 (Sheldrick, 1997)'
_computing_structure_solution 'SHELXS-97 (Sheldrick, 1990)'
_diffrn_ambient_temperature 223(2)
_diffrn_measured_fraction_theta_full 0.999
_diffrn_measured_fraction_theta_max 0.999
_diffrn_measurement_device_type 'Bruker P4'
_diffrn_measurement_method '\w scans'
_diffrn_radiation_monochromator graphite
_diffrn_radiation_source 'fine-focus sealed tube'
_diffrn_radiation_type MoK\a
_diffrn_radiation_wavelength 0.71073
_diffrn_reflns_av_R_equivalents 0.0283
_diffrn_reflns_av_sigmaI/netI 0.0247
_diffrn_reflns_limit_h_max 10
_diffrn_reflns_limit_h_min -9
_diffrn_reflns_limit_k_max 10
_diffrn_reflns_limit_k_min -10
_diffrn_reflns_limit_l_max 17
_diffrn_reflns_limit_l_min 0
_diffrn_reflns_number 23565
_diffrn_reflns_theta_full 26.37
_diffrn_reflns_theta_max 26.37
_diffrn_reflns_theta_min 2.74
_exptl_absorpt_coefficient_mu 8.284
_exptl_absorpt_correction_T_max 0.6363
_exptl_absorpt_correction_T_min 0.1449
_exptl_absorpt_correction_type multi-scan
_exptl_absorpt_process_details SADABS
_exptl_crystal_colour orange
_exptl_crystal_density_diffrn 1.989
_exptl_crystal_density_method 'not measured'
_exptl_crystal_description plate
_exptl_crystal_F_000 480
_exptl_crystal_size_max 0.38
_exptl_crystal_size_mid 0.18
_exptl_crystal_size_min 0.06
_refine_diff_density_max 1.676
_refine_diff_density_min -0.539
_refine_diff_density_rms 0.098
_refine_ls_extinction_method none
_refine_ls_goodness_of_fit_ref 1.115
_refine_ls_hydrogen_treatment constr
_refine_ls_matrix_type full
_refine_ls_number_parameters 195
_refine_ls_number_reflns 3420
_refine_ls_number_restraints 102
_refine_ls_restrained_S_all 1.138
_refine_ls_R_factor_all 0.0243
_refine_ls_R_factor_gt 0.0231
_refine_ls_shift/su_max 0.000
_refine_ls_shift/su_mean 0.000
_refine_ls_structure_factor_coef Fsqd
_refine_ls_weighting_details 'calc w=1/[\s^2^(Fo^2^)+(0.0168P)^2^+1.6104P] where P=(Fo^2^+2Fc^2^)/3'
_refine_ls_weighting_scheme calc
_refine_ls_wR_factor_gt 0.0538
_refine_ls_wR_factor_ref 0.0543
_reflns_number_gt 3305
_reflns_number_total 3420
_reflns_threshold_expression >2sigma(I)
_cod_data_source_file om401154c_si_002.cif
_cod_data_source_block sd34one
_cod_depositor_comments
;
The following automatic conversions were performed:

'_symmetry_cell_setting' value 'Triclinic' changed to 'triclinic'
according to
/usr/data/users/saulius/crontab/automatic-downloads/current/ACS/lib/dictionaries/cif_core.dic
dictionary named 'cif_core.dic' version 2.4.2 from 2011-04-26.

Automatic conversion script
Id: cif_fix_values 2281 2013-09-26 08:29:07Z andrius 
;
_cod_original_cell_volume 837.4(3)
_cod_original_sg_symbol_H-M P-1
_cod_database_code 4082693

loop_
_symmetry_equiv_pos_as_xyz
'x, y, z'
'-x, -y, -z'

loop_
_atom_site_label
_atom_site_type_symbol
_atom_site_fract_x
_atom_site_fract_y
_atom_site_fract_z
_atom_site_U_iso_or_equiv
_atom_site_adp_type
_atom_site_occupancy
_atom_site_symmetry_multiplicity
_atom_site_calc_flag
_atom_site_refinement_flags
Ir1 Ir 0.38157(2) 0.17688(2) 0.214084(12) 0.03556(6) Uani 1 1 d .
Cl1 Cl 0.17386(15) 0.06160(17) 0.18880(9) 0.0482(3) Uani 1 1 d .
Cl2 Cl 0.6499(2) -0.34570(17) 0.40581(11) 0.0655(4) Uani 1 1 d .
N1 N 0.2672(5) 0.1401(5) 0.3606(3) 0.0400(8) Uani 1 1 d .
C1 C 0.1080(7) 0.2571(7) 0.4040(4) 0.0525(12) Uani 1 1 d U
H1 H 0.0440 0.3642 0.3673 0.063 Uiso 1 1 calc R
C2 C 0.0332(8) 0.2265(9) 0.5015(4) 0.0640(14) Uani 1 1 d U
H2 H -0.0791 0.3119 0.5304 0.077 Uiso 1 1 calc R
C3 C 0.1235(8) 0.0733(9) 0.5537(4) 0.0640(15) Uani 1 1 d U
H3 H 0.0761 0.0516 0.6203 0.077 Uiso 1 1 calc R
C4 C 0.2882(8) -0.0543(8) 0.5095(4) 0.0598(13) Uani 1 1 d U
H4 H 0.3514 -0.1627 0.5457 0.072 Uiso 1 1 calc R
C5 C 0.3581(6) -0.0193(6) 0.4110(3) 0.0404(9) Uani 1 1 d U
C6 C 0.5189(6) -0.1335(6) 0.3500(3) 0.0408(10) Uani 1 1 d U
C7 C 0.5557(6) -0.0761(6) 0.2573(3) 0.0392(9) Uani 1 1 d U
H7 H 0.6559 -0.1472 0.2137 0.047 Uiso 1 1 calc R
C8 C 0.5378(6) 0.3395(6) 0.1874(4) 0.0474(11) Uani 1 1 d U
C9 C 0.5813(6) 0.2510(6) 0.1033(3) 0.0418(10) Uani 1 1 d U
C10 C 0.4175(6) 0.3097(7) 0.0663(4) 0.0491(11) Uani 1 1 d U
C11 C 0.2696(7) 0.4438(7) 0.1256(5) 0.0606(15) Uani 1 1 d U
C12 C 0.3453(7) 0.4619(6) 0.1982(4) 0.0579(14) Uani 1 1 d U
C13 C 0.6731(8) 0.3326(8) 0.2436(4) 0.0633(14) Uani 1 1 d U
H13A H 0.7241 0.4216 0.2124 0.095 Uiso 1 1 calc R
H13B H 0.7720 0.2137 0.2451 0.095 Uiso 1 1 calc R
H13C H 0.6106 0.3582 0.3097 0.095 Uiso 1 1 calc R
C14 C 0.7694(6) 0.1232(7) 0.0609(4) 0.0532(12) Uani 1 1 d U
H14A H 0.7574 0.0459 0.0230 0.080 Uiso 1 1 calc R
H14B H 0.8341 0.0501 0.1131 0.080 Uiso 1 1 calc R
H14C H 0.8385 0.1908 0.0191 0.080 Uiso 1 1 calc R
C15 C 0.3962(8) 0.2595(9) -0.0222(4) 0.0671(16) Uani 1 1 d U
H15A H 0.3760 0.3614 -0.0725 0.101 Uiso 1 1 calc R
H15B H 0.2914 0.2255 -0.0065 0.101 Uiso 1 1 calc R
H15C H 0.5074 0.1590 -0.0454 0.101 Uiso 1 1 calc R
C16 C 0.0727(8) 0.5384(9) 0.1105(6) 0.091(2) Uani 1 1 d U
H16A H 0.0221 0.4499 0.1141 0.136 Uiso 1 1 calc R
H16B H 0.0695 0.6089 0.0469 0.136 Uiso 1 1 calc R
H16C H -0.0001 0.6173 0.1606 0.136 Uiso 1 1 calc R
C17 C 0.2509(10) 0.5877(8) 0.2754(6) 0.086(2) Uani 1 1 d U
H17A H 0.2920 0.5266 0.3361 0.130 Uiso 1 1 calc R
H17B H 0.1182 0.6252 0.2848 0.130 Uiso 1 1 calc R
H17C H 0.2816 0.6926 0.2552 0.130 Uiso 1 1 calc R

loop_
_atom_site_aniso_label
_atom_site_aniso_U_11
_atom_site_aniso_U_22
_atom_site_aniso_U_33
_atom_site_aniso_U_23
_atom_site_aniso_U_13
_atom_site_aniso_U_12
Ir1 0.02700(9) 0.02764(9) 0.04303(10) 0.00312(6) -0.00186(6) -0.00845(6)
Cl1 0.0399(6) 0.0560(7) 0.0503(6) 0.0066(5) -0.0107(5) -0.0251(5)
Cl2 0.0733(9) 0.0412(6) 0.0741(9) 0.0105(6) -0.0390(7) -0.0089(6)
N1 0.0357(18) 0.0391(19) 0.043(2) -0.0069(16) 0.0010(15) -0.0169(16)
C1 0.049(3) 0.044(3) 0.058(3) -0.010(2) 0.002(2) -0.018(2)
C2 0.060(3) 0.070(4) 0.058(3) -0.024(3) 0.011(3) -0.027(3)
C3 0.074(4) 0.088(4) 0.036(2) -0.016(3) 0.003(2) -0.041(3)
C4 0.069(3) 0.068(3) 0.045(3) 0.003(2) -0.017(2) -0.030(3)
C5 0.049(2) 0.042(2) 0.038(2) -0.0012(18) -0.0141(18) -0.023(2)
C6 0.039(2) 0.031(2) 0.052(3) 0.0018(18) -0.0215(19) -0.0100(17)
C7 0.034(2) 0.030(2) 0.049(2) -0.0012(17) -0.0103(18) -0.0084(17)
C8 0.041(2) 0.037(2) 0.059(3) 0.000(2) 0.002(2) -0.0199(19)
C9 0.037(2) 0.035(2) 0.047(2) 0.0073(18) -0.0026(18) -0.0157(18)
C10 0.039(2) 0.048(3) 0.053(3) 0.019(2) -0.009(2) -0.021(2)
C11 0.039(2) 0.036(2) 0.085(4) 0.021(2) -0.005(2) -0.012(2)
C12 0.045(3) 0.030(2) 0.079(3) -0.001(2) 0.015(2) -0.014(2)
C13 0.069(3) 0.067(3) 0.061(3) -0.004(3) -0.007(3) -0.038(3)
C14 0.034(2) 0.054(3) 0.061(3) -0.003(2) 0.006(2) -0.018(2)
C15 0.063(3) 0.079(4) 0.059(3) 0.027(3) -0.022(3) -0.038(3)
C16 0.047(3) 0.064(4) 0.128(5) 0.039(4) -0.019(3) -0.012(3)
C17 0.082(4) 0.044(3) 0.115(5) -0.026(3) 0.028(4) -0.027(3)

loop_
_atom_type_symbol
_atom_type_description
_atom_type_scat_dispersion_real
_atom_type_scat_dispersion_imag
_atom_type_scat_source
C C 0.0033 0.0016 'International Tables Vol C Tables 4.2.6.8 and 6.1.1.4'
H H 0.0000 0.0000 'International Tables Vol C Tables 4.2.6.8 and 6.1.1.4'
N N 0.0061 0.0033 'International Tables Vol C Tables 4.2.6.8 and 6.1.1.4'
Cl Cl 0.1484 0.1585 'International Tables Vol C Tables 4.2.6.8 and 6.1.1.4'
Ir Ir -1.4442 7.9887 'International Tables Vol C Tables 4.2.6.8 and 6.1.1.4'

loop_
_geom_angle_atom_site_label_1
_geom_angle_atom_site_label_2
_geom_angle_atom_site_label_3
_geom_angle
C7 Ir1 N1 77.62(17)
C7 Ir1 C8 105.41(18)
N1 Ir1 C8 112.38(17)
C7 Ir1 C9 97.49(17)
N1 Ir1 C9 149.09(17)
C8 Ir1 C9 38.86(18)
C7 Ir1 C10 123.31(19)
N1 Ir1 C10 159.07(17)
C8 Ir1 C10 64.5(2)
C9 Ir1 C10 38.15(17)
C7 Ir1 C12 141.3(2)
N1 Ir1 C12 100.75(18)
C8 Ir1 C12 38.76(18)
C9 Ir1 C12 64.04(18)
C10 Ir1 C12 63.2(2)
C7 Ir1 C11 160.96(19)
N1 Ir1 C11 120.54(19)
C8 Ir1 C11 63.9(2)
C9 Ir1 C11 64.11(17)
C10 Ir1 C11 38.6(2)
C12 Ir1 C11 36.7(2)
C7 Ir1 Cl1 90.74(12)
N1 Ir1 Cl1 84.49(11)
C8 Ir1 Cl1 158.54(14)
C9 Ir1 Cl1 126.33(13)
C10 Ir1 Cl1 94.97(14)
C12 Ir1 Cl1 127.86(16)
C11 Ir1 Cl1 96.46(16)
C1 N1 C5 119.9(4)
C1 N1 Ir1 123.8(3)
C5 N1 Ir1 116.2(3)
N1 C1 C2 122.4(5)
C3 C2 C1 118.9(5)
C2 C3 C4 120.0(5)
C5 C4 C3 119.3(5)
N1 C5 C4 119.4(4)
N1 C5 C6 111.8(4)
C4 C5 C6 128.8(5)
C7 C6 C5 118.7(4)
C7 C6 Cl2 124.5(4)
C5 C6 Cl2 116.8(3)
C6 C7 Ir1 115.6(3)
C9 C8 C12 107.4(5)
C9 C8 C13 126.3(4)
C12 C8 C13 125.5(5)
C9 C8 Ir1 71.2(3)
C12 C8 Ir1 73.5(3)
C13 C8 Ir1 128.9(4)
C10 C9 C8 108.0(4)
C10 C9 C14 126.6(5)
C8 C9 C14 125.4(4)
C10 C9 Ir1 71.7(3)
C8 C9 Ir1 70.0(2)
C14 C9 Ir1 125.4(3)
C9 C10 C11 108.4(5)
C9 C10 C15 127.5(5)
C11 C10 C15 123.9(5)
C9 C10 Ir1 70.2(3)
C11 C10 Ir1 73.0(3)
C15 C10 Ir1 126.6(3)
C12 C11 C10 107.1(4)
C12 C11 C16 127.9(6)
C10 C11 C16 125.0(6)
C12 C11 Ir1 70.9(3)
C10 C11 Ir1 68.4(3)
C16 C11 Ir1 124.5(4)
C11 C12 C8 109.0(5)
C11 C12 C17 127.7(5)
C8 C12 C17 123.3(6)
C11 C12 Ir1 72.4(3)
C8 C12 Ir1 67.8(2)
C17 C12 Ir1 126.7(4)

loop_
_geom_bond_atom_site_label_1
_geom_bond_atom_site_label_2
_geom_bond_distance
Ir1 C7 2.036(4)
Ir1 N1 2.077(4)
Ir1 C8 2.140(4)
Ir1 C9 2.156(4)
Ir1 C10 2.175(5)
Ir1 C12 2.217(5)
Ir1 C11 2.236(5)
Ir1 Cl1 2.3997(12)
Cl2 C6 1.762(4)
N1 C1 1.332(6)
N1 C5 1.358(6)
C1 C2 1.386(7)
C2 C3 1.339(9)
C3 C4 1.397(8)
C4 C5 1.395(7)
C5 C6 1.440(6)
C6 C7 1.313(6)
C8 C9 1.429(7)
C8 C12 1.448(7)
C8 C13 1.501(7)
C9 C10 1.415(6)
C9 C14 1.498(6)
C10 C11 1.460(8)
C10 C15 1.484(8)
C11 C12 1.400(9)
C11 C16 1.507(8)
C12 C17 1.503(8)
